data_4346406
loop_
_publ_author_name
'Wang, Wen-Min'
'Zhang, Hong-Xia'
'Wang, Shi-Yu'
'Shen, Hai-Yun'
'Gao, Hong-Ling'
'Cui, Jian-Zhong'
'Zhao, Bin'

_publ_section_title
;
 Ligand Field Affected Single-Molecule Magnet Behavior of Lanthanide(III)
 Dinuclear Complexes with an 8-Hydroxyquinoline Schiff Base Derivative as
 Bridging Ligand.
;
_journal_issue 22
_journal_name_full 'Inorganic chemistry'
_journal_page_first 10610
_journal_page_last 10622
_journal_paper_doi 10.1021/acs.inorgchem.5b01404
_journal_volume 54
_journal_year 2015
_chemical_formula_sum 'C52 H36 F14 N4 O10 Tb2'
_chemical_formula_weight 1460.69
_space_group_IT_number 4
_space_group_name_Hall 'P 2yb'
_space_group_name_H-M_alt 'P 1 21 1'
_symmetry_cell_setting monoclinic
_symmetry_space_group_name_H-M 'P 1 21 1'
_atom_sites_solution_hydrogens geom
_atom_sites_solution_primary direct
_atom_sites_solution_secondary difmap
_audit_creation_method SHELXL-97
_cell_angle_alpha 90.00
_cell_angle_beta 108.00(3)
_cell_angle_gamma 90.00
_cell_formula_units_Z 2
_cell_length_a 10.860(2)
_cell_length_b 19.431(4)
_cell_length_c 13.198(3)
_cell_measurement_temperature 113(2)
_cell_volume 2648.7(10)
_computing_structure_refinement 'SHELXL-97 (Sheldrick, 1997)'
_computing_structure_solution 'SHELXS-97 (Sheldrick, 1990)'
_diffrn_ambient_temperature 113(2)
_diffrn_measured_fraction_theta_full 1.000
_diffrn_measured_fraction_theta_max 1.000
_diffrn_measurement_device_type CCD
_diffrn_radiation_monochromator graphite
_diffrn_radiation_source 'fine-focus sealed tube'
_diffrn_radiation_type MoK\a
_diffrn_radiation_wavelength 0.71073
_diffrn_reflns_av_R_equivalents 0.0442
_diffrn_reflns_av_sigmaI/netI 0.0566
_diffrn_reflns_limit_h_max 12
_diffrn_reflns_limit_h_min -12
_diffrn_reflns_limit_k_max 23
_diffrn_reflns_limit_k_min -23
_diffrn_reflns_limit_l_max 15
_diffrn_reflns_limit_l_min -15
_diffrn_reflns_number 27341
_diffrn_reflns_theta_full 25.02
_diffrn_reflns_theta_max 25.02
_diffrn_reflns_theta_min 1.62
_exptl_absorpt_coefficient_mu 2.759
_exptl_absorpt_correction_T_max 0.7330
_exptl_absorpt_correction_T_min 0.6083
_exptl_absorpt_correction_type multi-scan
_exptl_crystal_colour red
_exptl_crystal_density_diffrn 1.831
_exptl_crystal_density_method 'not measured'
_exptl_crystal_description block
_exptl_crystal_F_000 1424
_exptl_crystal_size_max 0.20
_exptl_crystal_size_mid 0.18
_exptl_crystal_size_min 0.12
_refine_diff_density_max 1.761
_refine_diff_density_min -1.226
_refine_diff_density_rms 0.149
_refine_ls_abs_structure_details 'Flack H D (1983), Acta Cryst. A39, 876-881'
_refine_ls_abs_structure_Flack 0.0(2)
_refine_ls_extinction_coef 0.00301(19)
_refine_ls_extinction_expression Fc^*^=kFc[1+0.001xFc^2^\l^3^/sin(2\q)]^-1/4^
_refine_ls_extinction_method SHELXL
_refine_ls_goodness_of_fit_ref 1.037
_refine_ls_hydrogen_treatment mixed
_refine_ls_matrix_type full
_refine_ls_number_parameters 725
_refine_ls_number_reflns 9292
_refine_ls_number_restraints 43
_refine_ls_restrained_S_all 1.039
_refine_ls_R_factor_all 0.0511
_refine_ls_R_factor_gt 0.0461
_refine_ls_shift/su_max 0.028
_refine_ls_shift/su_mean 0.005
_refine_ls_structure_factor_coef Fsqd
_refine_ls_weighting_details 'calc w=1/[\s^2^(Fo^2^)+(0.0497P)^2^+8.5229P] where P=(Fo^2^+2Fc^2^)/3'
_refine_ls_weighting_scheme calc
_refine_ls_wR_factor_gt 0.1017
_refine_ls_wR_factor_ref 0.1056
_reflns_number_gt 8601
_reflns_number_total 9292
_reflns_threshold_expression >2sigma(I)
_cod_data_source_file ic5b01404_si_002.cif
_cod_data_source_block 7
_cod_depositor_comments
;
The following automatic conversions were performed:

data item '_exptl_absorpt_correction_type' value 'Multi-scan' was
changed to 'multi-scan' in accordance with the
/home/saulius/struct/COD-crude-data/automatic-downloads/DataCite-retrospective/ACS/depositions/lib/dictionaries/cif_core.dic
dictionary named 'cif_core.dic' version 2.4.2 last updated on
2011-04-26.

Automatic conversion script
Id: cif_fix_values 6909 2019-04-08 15:41:33Z antanas 
;
_cod_original_cell_volume 2648.8(9)
_cod_original_sg_symbol_H-M p2(1)
_cod_database_code 4346406

loop_
_symmetry_equiv_pos_as_xyz
'x, y, z'
'-x, y+1/2, -z'

loop_
_atom_site_label
_atom_site_type_symbol
_atom_site_fract_x
_atom_site_fract_y
_atom_site_fract_z
_atom_site_U_iso_or_equiv
_atom_site_adp_type
_atom_site_occupancy
_atom_site_symmetry_multiplicity
_atom_site_calc_flag
_atom_site_refinement_flags
_atom_site_disorder_assembly
_atom_site_disorder_group
Tb1 Tb 0.24863(4) 0.827696(17) 0.36324(3) 0.02078(13) Uani 1 1 d . . .
Tb2 Tb 0.24358(4) 0.792949(17) 0.64959(3) 0.02028(13) Uani 1 1 d . . .
F1 F 0.0660(10) 1.0108(4) -0.1585(6) 0.070(3) Uani 1 1 d . . .
F2 F 0.4187(8) 0.6066(4) 1.1711(6) 0.059(2) Uani 1 1 d . . .
F3 F 0.4086(10) 0.5650(6) 0.8741(6) 0.081(3) Uani 1 1 d U . .
F4 F 0.5516(9) 0.6140(6) 0.8243(9) 0.100(4) Uani 1 1 d U . .
F5 F 0.4583(9) 0.5260(5) 0.7434(7) 0.076(3) Uani 1 1 d U . .
F6 F 0.6896(8) 0.9334(5) 0.9148(7) 0.080(3) Uani 1 1 d . . .
F7 F 0.6796(5) 0.8252(5) 0.8906(4) 0.0456(16) Uani 1 1 d . . .
F8 F 0.5893(7) 0.8696(6) 0.9976(5) 0.064(3) Uani 1 1 d . . .
F9 F 0.0393(8) 1.0966(5) 0.2608(6) 0.063(2) Uani 1 1 d U A 3
F10 F -0.0532(11) 1.0055(6) 0.1803(9) 0.090(3) Uani 1 1 d U A 3
F11 F 0.0951(10) 1.0564(6) 0.1335(7) 0.081(3) Uani 1 1 d U A 3
F12 F -0.1884(6) 0.7951(5) 0.1231(4) 0.0453(16) Uani 1 1 d . . .
F13 F -0.2020(8) 0.6876(5) 0.1023(7) 0.074(3) Uani 1 1 d . . .
F14 F -0.0994(7) 0.7478(5) 0.0175(5) 0.054(2) Uani 1 1 d . . .
O1 O 0.3736(5) 0.7881(4) 0.5386(4) 0.0191(13) Uani 1 1 d . . .
O2 O 0.1200(5) 0.8317(5) 0.4749(4) 0.0196(13) Uani 1 1 d . . .
O3 O 0.3527(8) 0.6932(4) 0.7287(7) 0.0261(19) Uani 1 1 d . . .
O4 O 0.1113(7) 0.6977(4) 0.5755(6) 0.0220(13) Uani 1 1 d . . .
O5 O 0.4262(6) 0.8303(5) 0.7842(5) 0.0244(13) Uani 1 1 d . . .
O6 O 0.2458(6) 0.9145(5) 0.6592(6) 0.0315(18) Uani 1 1 d . . .
O7 O 0.1387(8) 0.9272(4) 0.2819(7) 0.0259(19) Uani 1 1 d . . .
O8 O 0.3786(7) 0.9229(4) 0.4361(6) 0.0278(17) Uani 1 1 d . . .
O9 O 0.0643(6) 0.7918(5) 0.2284(5) 0.0253(14) Uani 1 1 d . . .
O10 O 0.2473(6) 0.7046(5) 0.3565(5) 0.0220(13) Uani 1 1 d U . .
N1 N 0.4671(7) 0.7895(5) 0.3723(6) 0.0224(16) Uani 1 1 d . . .
N2 N 0.3222(8) 0.8515(4) 0.1916(6) 0.0234(18) Uani 1 1 d . . .
N3 N 0.0233(6) 0.8321(5) 0.6394(5) 0.0162(15) Uani 1 1 d . . .
N4 N 0.1698(8) 0.7695(4) 0.8218(7) 0.029(2) Uani 1 1 d . . .
C1 C 0.5428(9) 0.7620(5) 0.4658(7) 0.022(2) Uani 1 1 d . . .
C2 C 0.4929(9) 0.7637(6) 0.5551(7) 0.021(2) Uani 1 1 d . . .
C3 C 0.5740(9) 0.7395(5) 0.6529(8) 0.024(2) Uani 1 1 d . . .
H3 H 0.5455 0.7403 0.7140 0.029 Uiso 1 1 calc R . .
C4 C 0.6970(10) 0.7142(6) 0.6604(9) 0.027(2) Uani 1 1 d . . .
H4 H 0.7503 0.6982 0.7277 0.033 Uiso 1 1 calc R . .
C5 C 0.7438(11) 0.7113(6) 0.5772(10) 0.032(3) Uani 1 1 d . . .
H5 H 0.8281 0.6937 0.5864 0.038 Uiso 1 1 calc R . .
C6 C 0.6677(10) 0.7343(5) 0.4774(8) 0.024(2) Uani 1 1 d . . .
C7 C 0.7096(10) 0.7327(5) 0.3864(8) 0.024(2) Uani 1 1 d . . .
H7 H 0.7899 0.7120 0.3893 0.029 Uiso 1 1 calc R . .
C8 C 0.6310(10) 0.7622(6) 0.2913(8) 0.028(2) Uani 1 1 d . . .
H8 H 0.6584 0.7629 0.2296 0.033 Uiso 1 1 calc R . .
C9 C 0.5121(9) 0.7903(7) 0.2886(7) 0.024(2) Uani 1 1 d . . .
C10 C 0.4316(9) 0.8229(7) 0.1936(7) 0.0228(19) Uani 1 1 d . . .
H10 H 0.4584 0.8238 0.1315 0.027 Uiso 1 1 calc R . .
C11 C 0.2562(11) 0.8909(5) 0.0973(8) 0.027(2) Uani 1 1 d . . .
C12 C 0.3254(16) 0.9378(7) 0.0536(11) 0.043(3) Uani 1 1 d . . .
H12 H 0.4167 0.9412 0.0837 0.052 Uiso 1 1 calc R . .
C13 C 0.2624(15) 0.9789(7) -0.0320(10) 0.050(4) Uani 1 1 d . . .
H13 H 0.3081 1.0105 -0.0621 0.060 Uiso 1 1 calc R . .
C14 C 0.1294(16) 0.9717(7) -0.0719(9) 0.046(4) Uani 1 1 d . . .
C15 C 0.0579(15) 0.9297(7) -0.0280(10) 0.050(4) Uani 1 1 d . . .
H15 H -0.0338 0.9285 -0.0564 0.060 Uiso 1 1 calc R . .
C16 C 0.1212(10) 0.8893(6) 0.0579(8) 0.031(2) Uani 1 1 d . . .
H16 H 0.0734 0.8605 0.0902 0.037 Uiso 1 1 calc R . .
C17 C -0.0501(9) 0.8605(5) 0.5466(8) 0.024(2) Uani 1 1 d . . .
C18 C -0.0009(9) 0.8567(5) 0.4578(7) 0.0168(19) Uani 1 1 d . . .
C19 C -0.0801(10) 0.8790(5) 0.3596(8) 0.024(2) Uani 1 1 d . . .
H19 H -0.0507 0.8759 0.2990 0.029 Uiso 1 1 calc R . .
C20 C -0.2051(10) 0.9065(6) 0.3484(9) 0.028(3) Uani 1 1 d . . .
H20 H -0.2575 0.9216 0.2802 0.033 Uiso 1 1 calc R . .
C21 C -0.2515(10) 0.9117(6) 0.4327(9) 0.028(3) Uani 1 1 d . . .
H21 H -0.3347 0.9309 0.4236 0.034 Uiso 1 1 calc R . .
C22 C -0.1751(11) 0.8883(5) 0.5343(9) 0.027(2) Uani 1 1 d . . .
C23 C -0.2172(12) 0.8872(6) 0.6252(10) 0.035(3) Uani 1 1 d . . .
H23 H -0.3001 0.9052 0.6204 0.042 Uiso 1 1 calc R . .
C24 C -0.1418(11) 0.8608(6) 0.7198(10) 0.034(3) Uani 1 1 d . . .
H24 H -0.1690 0.8618 0.7817 0.041 Uiso 1 1 calc R . .
C25 C -0.0216(9) 0.8317(7) 0.7219(8) 0.025(2) Uani 1 1 d . . .
C26 C 0.0586(10) 0.7931(8) 0.8180(8) 0.033(2) Uani 1 1 d . . .
H26 H 0.0266 0.7861 0.8766 0.040 Uiso 1 1 calc R . .
C27 C 0.2306(11) 0.7264(6) 0.9115(9) 0.030(3) Uani 1 1 d . . .
C28 C 0.1628(13) 0.6842(6) 0.9580(9) 0.032(3) Uani 1 1 d . . .
H28 H 0.0711 0.6821 0.9296 0.039 Uiso 1 1 calc R . .
C29 C 0.2255(16) 0.6445(7) 1.0456(11) 0.047(4) Uani 1 1 d . . .
H29 H 0.1772 0.6153 1.0771 0.056 Uiso 1 1 calc R . .
C30 C 0.3566(14) 0.6475(7) 1.0866(10) 0.042(3) Uani 1 1 d . . .
C31 C 0.4278(11) 0.6884(6) 1.0401(8) 0.032(3) Uani 1 1 d . . .
H31 H 0.5197 0.6890 1.0668 0.038 Uiso 1 1 calc R . .
C32 C 0.3614(12) 0.7290(5) 0.9523(9) 0.034(3) Uani 1 1 d . . .
H32 H 0.4088 0.7589 0.9211 0.041 Uiso 1 1 calc R . .
C33 C 0.4440(12) 0.5832(6) 0.7877(9) 0.030(3) Uani 1 1 d . . .
C34 C 0.3311(13) 0.6302(7) 0.7126(10) 0.0269(19) Uani 1 1 d . . .
C35 C 0.2304(11) 0.5968(7) 0.6438(8) 0.029(3) Uani 1 1 d . . .
H35 H 0.2316 0.5480 0.6388 0.035 Uiso 1 1 calc R . .
C36 C 0.1251(12) 0.6336(6) 0.5802(9) 0.028(3) Uani 1 1 d . . .
C37 C 0.0102(13) 0.5909(7) 0.5048(10) 0.033(3) Uani 1 1 d . . .
H37A H -0.0677 0.5975 0.5262 0.049 Uiso 1 1 d R . .
H37B H 0.0331 0.5420 0.5095 0.049 Uiso 1 1 d R . .
H37C H -0.0063 0.6068 0.4313 0.049 Uiso 1 1 d R . .
C38 C 0.6110(11) 0.8794(6) 0.9046(9) 0.032(3) Uani 1 1 d . . .
C39 C 0.4842(10) 0.8870(5) 0.8135(8) 0.0269(19) Uani 1 1 d . . .
C40 C 0.4450(12) 0.9511(6) 0.7799(9) 0.040(3) Uani 1 1 d . . .
H40 H 0.5004 0.9891 0.8072 0.048 Uiso 1 1 calc R . .
C41 C 0.3226(13) 0.9624(6) 0.7046(11) 0.030(3) Uani 1 1 d . . .
C42 C 0.2733(13) 1.0358(8) 0.6784(12) 0.052(4) Uani 1 1 d . . .
H42A H 0.2661 1.0461 0.6041 0.079 Uiso 1 1 calc R . .
H42B H 0.3340 1.0680 0.7255 0.079 Uiso 1 1 calc R . .
H42C H 0.1881 1.0403 0.6887 0.079 Uiso 1 1 calc R . .
C43 C -0.1206(11) 0.7417(6) 0.1109(8) 0.032(3) Uani 1 1 d . . .
C44 C 0.0059(10) 0.7338(6) 0.2011(8) 0.027(2) Uani 1 1 d . . .
C45 C 0.0487(10) 0.6688(6) 0.2401(8) 0.029(2) Uani 1 1 d . . .
H45 H -0.0072 0.6306 0.2158 0.034 Uiso 1 1 calc R . .
C46 C 0.1705(13) 0.6575(7) 0.3133(10) 0.029(3) Uani 1 1 d . . .
C47 C 0.2153(13) 0.5837(6) 0.3402(11) 0.036(2) Uani 1 1 d . . .
H47A H 0.2818 0.5724 0.3068 0.053 Uiso 1 1 calc R . .
H47B H 0.1415 0.5525 0.3134 0.053 Uiso 1 1 calc R . .
H47C H 0.2515 0.5787 0.4176 0.053 Uiso 1 1 calc R . .
C48 C 0.0572(14) 1.0344(7) 0.2211(10) 0.041(3) Uani 1 1 d . . .
C49 C 0.1561(14) 0.9914(7) 0.2918(11) 0.028(3) Uani 1 1 d . A .
C50 C 0.2622(11) 1.0232(8) 0.3640(9) 0.034(3) Uani 1 1 d . . .
H50 H 0.2626 1.0721 0.3662 0.040 Uiso 1 1 calc R A .
C51 C 0.3704(11) 0.9883(6) 0.4350(9) 0.022(2) Uani 1 1 d . A .
C52 C 0.4779(13) 1.0280(6) 0.5029(11) 0.036(2) Uani 1 1 d . . .
H52A H 0.5336 0.9978 0.5576 0.053 Uiso 1 1 d R A .
H52B H 0.4434 1.0648 0.5372 0.053 Uiso 1 1 d R . .
H52C H 0.5285 1.0481 0.4604 0.053 Uiso 1 1 d R . .

loop_
_atom_site_aniso_label
_atom_site_aniso_U_11
_atom_site_aniso_U_22
_atom_site_aniso_U_33
_atom_site_aniso_U_23
_atom_site_aniso_U_13
_atom_site_aniso_U_12
Tb1 0.0194(3) 0.0175(2) 0.0227(2) 0.00040(19) 0.00257(19) 0.0010(2)
Tb2 0.0176(2) 0.0169(2) 0.0236(2) -0.00020(19) 0.00236(19) 0.00066(19)
F1 0.101(7) 0.041(5) 0.047(5) 0.022(4) -0.008(5) -0.008(5)
F2 0.073(6) 0.049(5) 0.051(5) 0.029(4) 0.016(4) 0.032(4)
F3 0.098(7) 0.096(7) 0.051(5) 0.035(5) 0.026(5) 0.034(6)
F4 0.044(5) 0.063(7) 0.139(8) 0.041(6) -0.051(5) -0.012(5)
F5 0.081(6) 0.072(6) 0.064(5) -0.017(5) 0.006(5) 0.029(5)
F6 0.040(5) 0.040(5) 0.113(7) 0.018(5) -0.047(5) -0.014(4)
F7 0.026(3) 0.067(5) 0.037(3) -0.006(4) 0.000(3) 0.013(4)
F8 0.038(4) 0.116(8) 0.031(4) -0.010(4) 0.001(3) 0.023(5)
F9 0.068(5) 0.049(5) 0.061(5) -0.007(4) 0.002(4) 0.022(4)
F10 0.079(7) 0.049(6) 0.126(8) 0.010(5) 0.008(6) 0.000(5)
F11 0.107(7) 0.076(7) 0.060(5) 0.022(5) 0.025(5) 0.041(6)
F12 0.038(4) 0.053(4) 0.041(3) 0.004(4) 0.006(3) 0.023(4)
F13 0.042(5) 0.066(7) 0.088(6) 0.011(5) -0.017(4) -0.020(5)
F14 0.042(4) 0.096(7) 0.021(3) -0.003(4) 0.003(3) 0.020(4)
O1 0.022(3) 0.021(3) 0.013(3) 0.007(3) 0.002(2) 0.004(4)
O2 0.012(3) 0.025(3) 0.020(3) 0.006(3) 0.002(2) 0.002(4)
O3 0.031(5) 0.015(4) 0.030(4) -0.004(3) 0.006(4) -0.004(3)
O4 0.024(3) 0.011(3) 0.028(3) -0.0011(18) 0.003(2) -0.0009(19)
O5 0.022(3) 0.017(3) 0.029(3) 0.001(4) 0.001(3) 0.005(4)
O6 0.024(4) 0.031(4) 0.035(4) 0.003(3) 0.003(3) 0.008(3)
O7 0.021(4) 0.022(4) 0.030(4) 0.005(3) 0.001(3) 0.004(3)
O8 0.019(4) 0.033(4) 0.028(4) 0.000(3) 0.002(3) -0.002(3)
O9 0.017(3) 0.024(3) 0.028(3) -0.010(4) -0.003(3) -0.001(4)
O10 0.024(3) 0.011(3) 0.028(3) -0.0011(18) 0.003(2) -0.0009(19)
N1 0.021(4) 0.021(4) 0.026(4) -0.002(4) 0.009(3) 0.001(4)
N2 0.030(5) 0.016(4) 0.017(4) -0.004(3) -0.002(3) -0.007(3)
N3 0.008(3) 0.015(4) 0.025(3) -0.002(4) 0.004(3) 0.006(4)
N4 0.032(5) 0.024(5) 0.031(5) -0.004(3) 0.012(4) 0.004(4)
C1 0.013(5) 0.023(5) 0.026(5) -0.003(4) 0.000(4) -0.006(4)
C2 0.022(5) 0.023(5) 0.020(5) -0.001(4) 0.010(4) -0.005(4)
C3 0.017(5) 0.023(5) 0.033(6) 0.004(4) 0.009(5) -0.002(4)
C4 0.026(6) 0.018(6) 0.033(6) 0.000(4) 0.003(5) -0.007(5)
C5 0.025(6) 0.014(6) 0.050(7) 0.001(5) 0.005(6) 0.004(5)
C6 0.020(5) 0.016(5) 0.032(5) 0.002(4) 0.003(4) 0.003(4)
C7 0.020(6) 0.013(5) 0.039(6) -0.002(4) 0.007(5) 0.003(4)
C8 0.032(6) 0.030(6) 0.024(5) 0.000(4) 0.013(5) 0.001(5)
C9 0.027(5) 0.018(5) 0.031(5) -0.007(5) 0.014(4) 0.003(5)
C10 0.027(5) 0.018(5) 0.021(4) -0.001(5) 0.004(4) 0.004(5)
C11 0.034(6) 0.022(5) 0.025(5) 0.016(4) 0.007(5) 0.004(5)
C12 0.058(9) 0.032(7) 0.042(7) -0.002(6) 0.021(7) -0.002(6)
C13 0.073(11) 0.027(7) 0.040(7) 0.008(5) 0.003(7) -0.002(6)
C14 0.088(12) 0.025(6) 0.019(6) 0.014(5) 0.008(7) 0.011(7)
C15 0.073(10) 0.036(7) 0.041(7) -0.012(6) 0.018(7) -0.010(7)
C16 0.034(6) 0.031(6) 0.018(5) 0.003(4) -0.005(4) 0.003(5)
C17 0.023(5) 0.011(4) 0.036(5) -0.005(4) 0.003(4) 0.000(4)
C18 0.014(5) 0.009(4) 0.024(5) -0.001(4) 0.001(4) 0.000(4)
C19 0.025(6) 0.017(5) 0.025(5) -0.001(4) 0.001(4) 0.001(4)
C20 0.016(6) 0.027(6) 0.032(6) 0.002(5) -0.003(5) 0.007(5)
C21 0.016(6) 0.017(6) 0.047(7) -0.002(5) 0.006(5) 0.000(4)
C22 0.027(6) 0.019(5) 0.039(6) -0.003(4) 0.018(5) 0.000(4)
C23 0.038(7) 0.030(6) 0.051(8) -0.006(5) 0.033(7) -0.004(5)
C24 0.041(7) 0.023(5) 0.047(7) -0.010(5) 0.027(6) 0.001(5)
C25 0.021(5) 0.017(5) 0.041(5) -0.007(5) 0.016(4) -0.003(5)
C26 0.044(6) 0.030(5) 0.030(5) 0.000(6) 0.016(5) -0.014(7)
C27 0.034(6) 0.021(5) 0.035(6) -0.008(5) 0.012(5) -0.006(5)
C28 0.033(6) 0.028(6) 0.031(6) 0.000(5) 0.004(5) 0.013(5)
C29 0.080(11) 0.024(7) 0.043(7) 0.013(5) 0.029(8) 0.015(7)
C30 0.056(9) 0.032(7) 0.039(7) 0.002(5) 0.014(7) 0.004(6)
C31 0.026(6) 0.029(6) 0.028(6) 0.004(5) -0.009(5) 0.009(5)
C32 0.055(8) 0.020(6) 0.033(6) -0.006(4) 0.023(6) -0.004(5)
C33 0.040(8) 0.015(6) 0.032(6) 0.008(4) 0.007(5) 0.004(5)
C34 0.024(4) 0.028(5) 0.023(4) 0.001(3) -0.002(3) 0.001(3)
C35 0.027(6) 0.008(6) 0.043(7) -0.003(4) -0.002(6) -0.001(5)
C36 0.035(7) 0.024(6) 0.027(6) -0.007(4) 0.011(5) -0.009(5)
C37 0.026(6) 0.040(7) 0.026(5) -0.008(5) -0.001(4) -0.002(5)
C38 0.030(6) 0.026(6) 0.039(6) -0.002(5) 0.007(5) -0.005(5)
C39 0.024(4) 0.028(5) 0.023(4) 0.001(3) -0.002(3) 0.001(3)
C40 0.037(7) 0.026(7) 0.040(7) 0.000(5) -0.010(6) -0.006(5)
C41 0.026(7) 0.012(6) 0.046(7) 0.002(5) 0.003(6) -0.004(5)
C42 0.036(7) 0.039(8) 0.061(9) 0.002(6) -0.016(6) 0.009(6)
C43 0.029(6) 0.037(7) 0.026(5) 0.004(5) 0.001(5) 0.006(5)
C44 0.017(5) 0.034(6) 0.030(5) 0.001(4) 0.007(4) 0.001(4)
C45 0.015(5) 0.026(6) 0.031(6) 0.000(4) -0.013(4) -0.001(4)
C46 0.028(7) 0.020(6) 0.038(7) -0.008(5) 0.009(6) -0.004(5)
C47 0.037(5) 0.011(4) 0.054(5) -0.004(4) 0.008(4) -0.004(4)
C48 0.051(9) 0.022(6) 0.037(7) -0.005(5) -0.003(6) -0.001(6)
C49 0.034(7) 0.021(6) 0.035(6) 0.003(5) 0.020(5) 0.006(5)
C50 0.031(7) 0.027(8) 0.037(7) 0.003(5) 0.002(6) -0.004(5)
C51 0.028(6) 0.014(5) 0.027(5) 0.002(4) 0.012(5) 0.004(4)
C52 0.037(5) 0.011(4) 0.054(5) -0.004(4) 0.008(4) -0.004(4)

loop_
_atom_type_symbol
_atom_type_description
_atom_type_scat_dispersion_real
_atom_type_scat_dispersion_imag
_atom_type_scat_source
C C 0.0033 0.0016 'International Tables Vol C Tables 4.2.6.8 and 6.1.1.4'
H H 0.0000 0.0000 'International Tables Vol C Tables 4.2.6.8 and 6.1.1.4'
N N 0.0061 0.0033 'International Tables Vol C Tables 4.2.6.8 and 6.1.1.4'
O O 0.0106 0.0060 'International Tables Vol C Tables 4.2.6.8 and 6.1.1.4'
F F 0.0171 0.0103 'International Tables Vol C Tables 4.2.6.8 and 6.1.1.4'
Tb Tb -0.1723 4.1537 'International Tables Vol C Tables 4.2.6.8 and 6.1.1.4'

loop_
_geom_angle_atom_site_label_1
_geom_angle_atom_site_label_2
_geom_angle_atom_site_label_3
_geom_angle
O2 Tb1 O9 87.2(2)
O2 Tb1 O8 96.7(3)
O9 Tb1 O8 144.4(3)
O2 Tb1 O7 86.7(3)
O9 Tb1 O7 72.7(3)
O8 Tb1 O7 72.2(3)
O2 Tb1 O10 93.4(3)
O9 Tb1 O10 71.3(3)
O8 Tb1 O10 143.1(3)
O7 Tb1 O10 144.0(3)
O2 Tb1 O1 70.95(17)
O9 Tb1 O1 136.8(3)
O8 Tb1 O1 76.7(3)
O7 Tb1 O1 139.0(3)
O10 Tb1 O1 73.3(2)
O2 Tb1 N1 137.8(2)
O9 Tb1 N1 122.3(3)
O8 Tb1 N1 76.6(3)
O7 Tb1 N1 128.2(3)
O10 Tb1 N1 72.2(3)
O1 Tb1 N1 66.9(2)
O2 Tb1 N2 158.4(3)
O9 Tb1 N2 79.4(2)
O8 Tb1 N2 84.9(2)
O7 Tb1 N2 73.3(3)
O10 Tb1 N2 98.1(2)
O1 Tb1 N2 129.9(2)
N1 Tb1 N2 63.6(3)
O2 Tb1 Tb2 36.01(15)
O9 Tb1 Tb2 115.22(16)
O8 Tb1 Tb2 85.70(18)
O7 Tb1 Tb2 115.64(19)
O10 Tb1 Tb2 81.94(14)
O1 Tb1 Tb2 34.94(13)
N1 Tb1 Tb2 101.85(17)
N2 Tb1 Tb2 164.21(17)
O1 Tb2 O5 87.3(2)
O1 Tb2 O3 85.7(3)
O5 Tb2 O3 74.0(3)
O1 Tb2 O6 94.3(3)
O5 Tb2 O6 69.9(3)
O3 Tb2 O6 143.8(3)
O1 Tb2 O4 96.8(3)
O5 Tb2 O4 145.6(3)
O3 Tb2 O4 72.3(3)
O6 Tb2 O4 143.1(3)
O1 Tb2 O2 71.12(17)
O5 Tb2 O2 136.5(3)
O3 Tb2 O2 138.0(3)
O6 Tb2 O2 74.4(3)
O4 Tb2 O2 76.1(3)
O1 Tb2 N3 137.9(2)
O5 Tb2 N3 121.7(2)
O3 Tb2 N3 128.8(3)
O6 Tb2 N3 71.9(3)
O4 Tb2 N3 76.4(3)
O2 Tb2 N3 66.9(2)
O1 Tb2 N4 158.0(2)
O5 Tb2 N4 79.2(2)
O3 Tb2 N4 73.9(3)
O6 Tb2 N4 97.2(2)
O4 Tb2 N4 85.1(3)
O2 Tb2 N4 130.1(2)
N3 Tb2 N4 63.9(3)
O1 Tb2 Tb1 36.48(14)
O5 Tb2 Tb1 115.21(16)
O3 Tb2 Tb1 115.04(19)
O6 Tb2 Tb1 82.79(17)
O4 Tb2 Tb1 85.56(17)
O2 Tb2 Tb1 34.64(13)
N3 Tb2 Tb1 101.50(16)
N4 Tb2 Tb1 164.22(19)
C2 O1 Tb2 131.3(5)
C2 O1 Tb1 119.9(5)
Tb2 O1 Tb1 108.6(2)
C18 O2 Tb1 130.5(5)
C18 O2 Tb2 119.9(5)
Tb1 O2 Tb2 109.3(2)
C34 O3 Tb2 133.7(9)
C36 O4 Tb2 135.2(8)
C39 O5 Tb2 136.7(7)
C41 O6 Tb2 138.7(8)
C49 O7 Tb1 136.6(9)
C51 O8 Tb1 138.7(8)
C44 O9 Tb1 134.9(7)
C46 O10 Tb1 138.1(8)
C9 N1 C1 118.6(8)
C9 N1 Tb1 123.4(6)
C1 N1 Tb1 117.9(5)
C10 N2 C11 116.7(8)
C10 N2 Tb1 114.8(6)
C11 N2 Tb1 128.5(6)
C25 N3 C17 118.8(8)
C25 N3 Tb2 123.4(6)
C17 N3 Tb2 117.6(5)
C26 N4 C27 115.5(9)
C26 N4 Tb2 115.7(7)
C27 N4 Tb2 128.3(6)
N1 C1 C6 122.3(8)
N1 C1 C2 117.2(8)
C6 C1 C2 120.5(9)
O1 C2 C3 124.9(8)
O1 C2 C1 117.8(8)
C3 C2 C1 117.2(8)
C4 C3 C2 120.0(9)
C4 C3 H3 120.0
C2 C3 H3 120.0
C5 C4 C3 123.3(10)
C5 C4 H4 118.4
C3 C4 H4 118.3
C4 C5 C6 119.7(10)
C4 C5 H5 120.2
C6 C5 H5 120.2
C5 C6 C7 123.0(9)
C5 C6 C1 119.3(9)
C7 C6 C1 117.6(9)
C8 C7 C6 119.0(9)
C8 C7 H7 120.5
C6 C7 H7 120.5
C9 C8 C7 119.1(9)
C9 C8 H8 120.4
C7 C8 H8 120.4
N1 C9 C8 123.1(9)
N1 C9 C10 116.6(8)
C8 C9 C10 120.3(8)
N2 C10 C9 120.7(8)
N2 C10 H10 119.7
C9 C10 H10 119.7
C16 C11 C12 119.4(10)
C16 C11 N2 119.5(9)
C12 C11 N2 120.5(11)
C13 C12 C11 121.1(14)
C13 C12 H12 119.5
C11 C12 H12 119.5
C12 C13 C14 116.7(13)
C12 C13 H13 121.7
C14 C13 H13 121.7
F1 C14 C15 118.6(14)
F1 C14 C13 117.3(12)
C15 C14 C13 124.0(12)
C14 C15 C16 118.9(14)
C14 C15 H15 120.5
C16 C15 H15 120.5
C15 C16 C11 119.7(11)
C15 C16 H16 120.2
C11 C16 H16 120.2
N3 C17 C22 122.1(9)
N3 C17 C18 117.1(8)
C22 C17 C18 120.7(9)
O2 C18 C19 123.9(8)
O2 C18 C17 118.1(8)
C19 C18 C17 118.0(8)
C18 C19 C20 120.7(9)
C18 C19 H19 119.6
C20 C19 H19 119.6
C21 C20 C19 121.7(10)
C21 C20 H20 119.2
C19 C20 H20 119.2
C20 C21 C22 119.6(9)
C20 C21 H21 120.2
C22 C21 H21 120.2
C23 C22 C21 124.2(10)
C23 C22 C17 116.5(10)
C21 C22 C17 119.3(9)
C24 C23 C22 121.7(10)
C24 C23 H23 119.2
C22 C23 H23 119.2
C23 C24 C25 117.2(9)
C23 C24 H24 121.4
C25 C24 H24 121.4
N3 C25 C24 123.7(10)
N3 C25 C26 115.6(8)
C24 C25 C26 120.5(9)
N4 C26 C25 120.5(8)
N4 C26 H26 119.7
C25 C26 H26 119.7
C32 C27 C28 119.2(11)
C32 C27 N4 117.6(10)
C28 C27 N4 123.1(10)
C27 C28 C29 121.0(13)
C27 C28 H28 119.5
C29 C28 H28 119.5
C30 C29 C28 119.6(13)
C30 C29 H29 120.2
C28 C29 H29 120.2
C29 C30 F2 119.5(12)
C29 C30 C31 120.7(12)
F2 C30 C31 119.7(12)
C30 C31 C32 118.4(11)
C30 C31 H31 120.8
C32 C31 H31 120.8
C27 C32 C31 121.0(10)
C27 C32 H32 119.5
C31 C32 H32 119.5
F4 C33 F5 110.7(12)
F4 C33 F3 105.6(11)
F5 C33 F3 105.1(10)
F4 C33 C34 114.0(10)
F5 C33 C34 112.8(10)
F3 C33 C34 107.8(10)
O3 C34 C35 130.7(13)
O3 C34 C33 112.6(11)
C35 C34 C33 116.6(12)
C34 C35 C36 120.2(13)
C34 C35 H35 119.9
C36 C35 H35 119.9
O4 C36 C35 127.3(12)
O4 C36 C37 115.7(11)
C35 C36 C37 117.0(11)
C36 C37 H37A 109.7
C36 C37 H37B 109.7
H37A C37 H37B 109.5
C36 C37 H37C 109.1
H37A C37 H37C 109.5
H37B C37 H37C 109.5
F6 C38 F8 108.0(10)
F6 C38 F7 105.6(9)
F8 C38 F7 106.3(9)
F6 C38 C39 113.3(9)
F8 C38 C39 111.4(9)
F7 C38 C39 111.9(9)
O5 C39 C40 128.8(10)
O5 C39 C38 113.4(9)
C40 C39 C38 117.7(10)
C39 C40 C41 120.7(11)
C39 C40 H40 119.7
C41 C40 H40 119.7
O6 C41 C40 123.8(12)
O6 C41 C42 116.4(12)
C40 C41 C42 119.7(12)
C41 C42 H42A 109.5
C41 C42 H42B 109.5
H42A C42 H42B 109.5
C41 C42 H42C 109.5
H42A C42 H42C 109.5
H42B C42 H42C 109.5
F12 C43 F14 108.0(9)
F12 C43 F13 104.4(9)
F14 C43 F13 106.7(10)
F12 C43 C44 112.9(9)
F14 C43 C44 111.2(9)
F13 C43 C44 113.2(9)
O9 C44 C45 127.8(10)
O9 C44 C43 112.2(9)
C45 C44 C43 119.9(10)
C44 C45 C46 122.5(11)
C44 C45 H45 118.7
C46 C45 H45 118.8
O10 C46 C45 123.9(12)
O10 C46 C47 117.6(12)
C45 C46 C47 118.5(11)
C46 C47 H47A 109.5
C46 C47 H47B 109.5
H47A C47 H47B 109.5
C46 C47 H47C 109.5
H47A C47 H47C 109.5
H47B C47 H47C 109.5
F10 C48 F9 109.0(12)
F10 C48 F11 105.1(11)
F9 C48 F11 99.3(11)
F10 C48 C49 115.4(12)
F9 C48 C49 115.5(11)
F11 C48 C49 110.9(11)
O7 C49 C50 125.1(13)
O7 C49 C48 116.4(13)
C50 C49 C48 118.5(12)
C49 C50 C51 125.3(14)
C49 C50 H50 117.3
C51 C50 H50 117.3
O8 C51 C50 121.4(12)
O8 C51 C52 118.8(11)
C50 C51 C52 119.7(11)
C51 C52 H52A 109.4
C51 C52 H52B 108.8
H52A C52 H52B 109.5
C51 C52 H52C 110.1
H52A C52 H52C 109.5
H52B C52 H52C 109.5

loop_
_geom_bond_atom_site_label_1
_geom_bond_atom_site_label_2
_geom_bond_distance
Tb1 O2 2.323(5)
Tb1 O9 2.337(6)
Tb1 O8 2.346(8)
Tb1 O7 2.351(8)
Tb1 O10 2.394(9)
Tb1 O1 2.419(6)
Tb1 N1 2.453(7)
Tb1 N2 2.665(7)
Tb1 Tb2 3.8561(9)
Tb2 O1 2.330(5)
Tb2 O5 2.333(7)
Tb2 O3 2.342(9)
Tb2 O6 2.365(11)
Tb2 O4 2.361(7)
Tb2 O2 2.403(6)
Tb2 N3 2.474(6)
Tb2 N4 2.672(8)
F1 C14 1.367(14)
F2 C30 1.366(15)
F3 C33 1.357(13)
F4 C33 1.268(15)
F5 C33 1.289(15)
F6 C38 1.333(14)
F7 C38 1.335(14)
F8 C38 1.333(12)
F9 C48 1.355(15)
F10 C48 1.283(17)
F11 C48 1.408(15)
F12 C43 1.311(13)
F13 C43 1.355(14)
F14 C43 1.327(11)
O1 C2 1.332(11)
O2 C18 1.353(11)
O3 C34 1.253(16)
O4 C36 1.254(15)
O5 C39 1.268(13)
O6 C41 1.271(16)
O7 C49 1.262(16)
O8 C51 1.274(15)
O9 C44 1.288(14)
O10 C46 1.250(15)
N1 C9 1.339(10)
N1 C1 1.363(12)
N2 C10 1.304(12)
N2 C11 1.448(12)
N3 C25 1.324(10)
N3 C17 1.356(12)
N4 C26 1.278(14)
N4 C27 1.434(14)
C1 C6 1.423(13)
C1 C2 1.441(12)
C2 C3 1.400(14)
C3 C4 1.398(14)
C3 H3 0.9500
C4 C5 1.346(15)
C4 H4 0.9500
C5 C6 1.394(15)
C5 H5 0.9500
C6 C7 1.411(14)
C7 C8 1.403(15)
C7 H7 0.9500
C8 C9 1.393(14)
C8 H8 0.9500
C9 C10 1.435(14)
C10 H10 0.9500
C11 C16 1.396(15)
C11 C12 1.413(16)
C12 C13 1.380(19)
C12 H12 0.9500
C13 C14 1.38(2)
C13 H13 0.9500
C14 C15 1.373(19)
C15 C16 1.375(17)
C15 H15 0.9500
C16 H16 0.9500
C17 C22 1.424(14)
C17 C18 1.432(12)
C18 C19 1.385(13)
C19 C20 1.423(15)
C19 H19 0.9500
C20 C21 1.360(15)
C20 H20 0.9500
C21 C22 1.415(16)
C21 H21 0.9500
C22 C23 1.409(14)
C23 C24 1.365(17)
C23 H23 0.9500
C24 C25 1.414(14)
C24 H24 0.9500
C25 C26 1.499(16)
C26 H26 0.9500
C27 C32 1.356(16)
C27 C28 1.367(17)
C28 C29 1.382(18)
C28 H28 0.9500
C29 C30 1.36(2)
C29 H29 0.9500
C30 C31 1.378(18)
C31 C32 1.404(15)
C31 H31 0.9500
C32 H32 0.9500
C33 C34 1.602(17)
C34 C35 1.352(17)
C35 C36 1.389(17)
C35 H35 0.9500
C36 C37 1.571(16)
C37 H37A 0.9800
C37 H37B 0.9800
C37 H37C 0.9802
C38 C39 1.530(15)
C39 C40 1.347(16)
C40 C41 1.409(18)
C40 H40 0.9500
C41 C42 1.524(19)
C42 H42A 0.9800
C42 H42B 0.9800
C42 H42C 0.9800
C43 C44 1.523(15)
C44 C45 1.388(16)
C45 C46 1.394(17)
C45 H45 0.9500
C46 C47 1.520(18)
C47 H47A 0.9800
C47 H47B 0.9800
C47 H47C 0.9800
C48 C49 1.450(19)
C49 C50 1.393(19)
C50 C51 1.427(16)
C50 H50 0.9500
C51 C52 1.454(17)
C52 H52A 0.9800
C52 H52B 0.9799
C52 H52C 0.9798

loop_
_geom_torsion_atom_site_label_1
_geom_torsion_atom_site_label_2
_geom_torsion_atom_site_label_3
_geom_torsion_atom_site_label_4
_geom_torsion
O2 Tb1 Tb2 O1 179.6(7)
O9 Tb1 Tb2 O1 137.2(4)
O8 Tb1 Tb2 O1 -72.8(4)
O7 Tb1 Tb2 O1 -140.7(4)
O10 Tb1 Tb2 O1 72.3(4)
N1 Tb1 Tb2 O1 2.5(4)
N2 Tb1 Tb2 O1 -19.0(7)
O2 Tb1 Tb2 O5 -136.7(4)
O9 Tb1 Tb2 O5 -179.1(4)
O8 Tb1 Tb2 O5 -29.1(3)
O7 Tb1 Tb2 O5 -97.0(3)
O10 Tb1 Tb2 O5 116.0(3)
O1 Tb1 Tb2 O5 43.7(4)
N1 Tb1 Tb2 O5 46.2(3)
N2 Tb1 Tb2 O5 24.6(6)
O2 Tb1 Tb2 O3 140.0(4)
O9 Tb1 Tb2 O3 97.6(3)
O8 Tb1 Tb2 O3 -112.4(3)
O7 Tb1 Tb2 O3 179.7(4)
O10 Tb1 Tb2 O3 32.7(3)
O1 Tb1 Tb2 O3 -39.6(4)
N1 Tb1 Tb2 O3 -37.1(3)
N2 Tb1 Tb2 O3 -58.6(7)
O2 Tb1 Tb2 O6 -73.0(4)
O9 Tb1 Tb2 O6 -115.4(3)
O8 Tb1 Tb2 O6 34.6(2)
O7 Tb1 Tb2 O6 -33.3(3)
O10 Tb1 Tb2 O6 179.8(3)
O1 Tb1 Tb2 O6 107.4(4)
N1 Tb1 Tb2 O6 110.0(3)
N2 Tb1 Tb2 O6 88.4(6)
O2 Tb1 Tb2 O4 71.9(4)
O9 Tb1 Tb2 O4 29.5(3)
O8 Tb1 Tb2 O4 179.5(3)
O7 Tb1 Tb2 O4 111.6(3)
O10 Tb1 Tb2 O4 -35.3(2)
O1 Tb1 Tb2 O4 -107.7(4)
N1 Tb1 Tb2 O4 -105.1(3)
N2 Tb1 Tb2 O4 -126.7(6)
O9 Tb1 Tb2 O2 -42.4(4)
O8 Tb1 Tb2 O2 107.6(4)
O7 Tb1 Tb2 O2 39.7(4)
O10 Tb1 Tb2 O2 -107.3(4)
O1 Tb1 Tb2 O2 -179.6(7)
N1 Tb1 Tb2 O2 -177.1(4)
N2 Tb1 Tb2 O2 161.4(7)
O2 Tb1 Tb2 N3 -3.2(4)
O9 Tb1 Tb2 N3 -45.6(3)
O8 Tb1 Tb2 N3 104.4(3)
O7 Tb1 Tb2 N3 36.5(3)
O10 Tb1 Tb2 N3 -110.4(3)
O1 Tb1 Tb2 N3 177.2(4)
N1 Tb1 Tb2 N3 179.8(4)
N2 Tb1 Tb2 N3 158.2(6)
O2 Tb1 Tb2 N4 18.0(8)
O9 Tb1 Tb2 N4 -24.4(7)
O8 Tb1 Tb2 N4 125.6(7)
O7 Tb1 Tb2 N4 57.7(7)
O10 Tb1 Tb2 N4 -89.2(7)
O1 Tb1 Tb2 N4 -161.6(8)
N1 Tb1 Tb2 N4 -159.0(7)
N2 Tb1 Tb2 N4 179.4(11)
O5 Tb2 O1 C2 44.3(9)
O3 Tb2 O1 C2 -29.8(9)
O6 Tb2 O1 C2 113.9(9)
O4 Tb2 O1 C2 -101.4(9)
O2 Tb2 O1 C2 -174.2(8)
N3 Tb2 O1 C2 -178.5(8)
N4 Tb2 O1 C2 -7.7(14)
Tb1 Tb2 O1 C2 -174.5(11)
O5 Tb2 O1 Tb1 -141.3(4)
O3 Tb2 O1 Tb1 144.6(4)
O6 Tb2 O1 Tb1 -71.7(3)
O4 Tb2 O1 Tb1 73.1(3)
O2 Tb2 O1 Tb1 0.2(4)
N3 Tb2 O1 Tb1 -4.0(6)
N4 Tb2 O1 Tb1 166.7(5)
O2 Tb1 O1 C2 174.9(7)
O9 Tb1 O1 C2 111.2(7)
O8 Tb1 O1 C2 -83.0(8)
O7 Tb1 O1 C2 -124.4(7)
O10 Tb1 O1 C2 75.2(8)
N1 Tb1 O1 C2 -2.1(7)
N2 Tb1 O1 C2 -11.5(9)
Tb2 Tb1 O1 C2 175.2(10)
O2 Tb1 O1 Tb2 -0.3(4)
O9 Tb1 O1 Tb2 -64.0(5)
O8 Tb1 O1 Tb2 101.8(3)
O7 Tb1 O1 Tb2 60.4(5)
O10 Tb1 O1 Tb2 -100.0(3)
N1 Tb1 O1 Tb2 -177.3(4)
N2 Tb1 O1 Tb2 173.4(2)
O9 Tb1 O2 C18 -43.9(9)
O8 Tb1 O2 C18 100.6(9)
O7 Tb1 O2 C18 29.0(9)
O10 Tb1 O2 C18 -114.9(9)
O1 Tb1 O2 C18 174.0(8)
N1 Tb1 O2 C18 178.0(8)
N2 Tb1 O2 C18 7.4(14)
Tb2 Tb1 O2 C18 173.8(11)
O9 Tb1 O2 Tb2 142.4(4)
O8 Tb1 O2 Tb2 -73.1(4)
O7 Tb1 O2 Tb2 -144.8(4)
O10 Tb1 O2 Tb2 71.3(3)
O1 Tb1 O2 Tb2 0.2(4)
N1 Tb1 O2 Tb2 4.3(6)
N2 Tb1 O2 Tb2 -166.3(5)
O1 Tb2 O2 C18 -174.8(7)
O5 Tb2 O2 C18 -110.3(7)
O3 Tb2 O2 C18 125.0(7)
O6 Tb2 O2 C18 -74.5(7)
O4 Tb2 O2 C18 83.0(7)
N3 Tb2 O2 C18 2.1(7)
N4 Tb2 O2 C18 11.8(9)
Tb1 Tb2 O2 C18 -174.5(10)
O1 Tb2 O2 Tb1 -0.3(4)
O5 Tb2 O2 Tb1 64.2(5)
O3 Tb2 O2 Tb1 -60.4(5)
O6 Tb2 O2 Tb1 100.0(3)
O4 Tb2 O2 Tb1 -102.5(4)
N3 Tb2 O2 Tb1 176.6(4)
N4 Tb2 O2 Tb1 -173.7(3)
O1 Tb2 O3 C34 -91.9(10)
O5 Tb2 O3 C34 179.6(11)
O6 Tb2 O3 C34 176.6(9)
O4 Tb2 O3 C34 6.6(10)
O2 Tb2 O3 C34 -36.5(12)
N3 Tb2 O3 C34 61.5(11)
N4 Tb2 O3 C34 96.5(10)
Tb1 Tb2 O3 C34 -69.6(10)
O1 Tb2 O4 C36 75.2(10)
O5 Tb2 O4 C36 -20.0(12)
O3 Tb2 O4 C36 -8.1(10)
O6 Tb2 O4 C36 -178.3(9)
O2 Tb2 O4 C36 143.8(10)
N3 Tb2 O4 C36 -147.1(10)
N4 Tb2 O4 C36 -82.8(10)
Tb1 Tb2 O4 C36 109.9(10)
O1 Tb2 O5 C39 83.3(9)
O3 Tb2 O5 C39 169.6(9)
O6 Tb2 O5 C39 -12.3(8)
O4 Tb2 O5 C39 -178.6(8)
O2 Tb2 O5 C39 24.6(10)
N3 Tb2 O5 C39 -64.3(9)
N4 Tb2 O5 C39 -114.2(9)
Tb1 Tb2 O5 C39 59.0(9)
O1 Tb2 O6 C41 -75.2(11)
O5 Tb2 O6 C41 10.3(11)
O3 Tb2 O6 C41 13.4(14)
O4 Tb2 O6 C41 177.5(10)
O2 Tb2 O6 C41 -144.2(12)
N3 Tb2 O6 C41 145.5(12)
N4 Tb2 O6 C41 86.0(11)
Tb1 Tb2 O6 C41 -109.9(11)
O2 Tb1 O7 C49 93.6(10)
O9 Tb1 O7 C49 -178.3(11)
O8 Tb1 O7 C49 -4.5(10)
O10 Tb1 O7 C49 -175.2(9)
O1 Tb1 O7 C49 38.0(12)
N1 Tb1 O7 C49 -60.3(11)
N2 Tb1 O7 C49 -94.5(10)
Tb2 Tb1 O7 C49 71.5(10)
O2 Tb1 O8 C51 -75.3(11)
O9 Tb1 O8 C51 19.4(12)
O7 Tb1 O8 C51 9.1(10)
O10 Tb1 O8 C51 179.9(9)
O1 Tb1 O8 C51 -143.8(11)
N1 Tb1 O8 C51 147.1(11)
N2 Tb1 O8 C51 83.1(10)
Tb2 Tb1 O8 C51 -109.6(10)
O2 Tb1 O9 C44 -81.9(8)
O8 Tb1 O9 C44 -179.5(7)
O7 Tb1 O9 C44 -169.3(8)
O10 Tb1 O9 C44 12.7(8)
O1 Tb1 O9 C44 -23.8(9)
N1 Tb1 O9 C44 66.0(9)
N2 Tb1 O9 C44 115.1(8)
Tb2 Tb1 O9 C44 -58.5(8)
O2 Tb1 O10 C46 74.5(10)
O9 Tb1 O10 C46 -11.4(10)
O8 Tb1 O10 C46 -179.6(10)
O7 Tb1 O10 C46 -14.5(12)
O1 Tb1 O10 C46 143.5(10)
N1 Tb1 O10 C46 -146.0(10)
N2 Tb1 O10 C46 -87.2(10)
Tb2 Tb1 O10 C46 108.8(10)
O2 Tb1 N1 C9 175.6(8)
O9 Tb1 N1 C9 47.8(10)
O8 Tb1 N1 C9 -99.2(9)
O7 Tb1 N1 C9 -45.1(10)
O10 Tb1 N1 C9 100.8(9)
O1 Tb1 N1 C9 179.8(10)
N2 Tb1 N1 C9 -8.2(8)
Tb2 Tb1 N1 C9 178.2(8)
O2 Tb1 N1 C1 0.0(11)
O9 Tb1 N1 C1 -127.8(7)
O8 Tb1 N1 C1 85.2(8)
O7 Tb1 N1 C1 139.3(7)
O10 Tb1 N1 C1 -74.8(8)
O1 Tb1 N1 C1 4.2(7)
N2 Tb1 N1 C1 176.2(9)
Tb2 Tb1 N1 C1 2.6(8)
O2 Tb1 N2 C10 -178.7(7)
O9 Tb1 N2 C10 -126.2(7)
O8 Tb1 N2 C10 85.9(8)
O7 Tb1 N2 C10 158.8(8)
O10 Tb1 N2 C10 -57.1(8)
O1 Tb1 N2 C10 17.9(9)
N1 Tb1 N2 C10 8.3(7)
Tb2 Tb1 N2 C10 32.0(11)
O2 Tb1 N2 C11 0.6(12)
O9 Tb1 N2 C11 53.1(8)
O8 Tb1 N2 C11 -94.8(8)
O7 Tb1 N2 C11 -21.8(8)
O10 Tb1 N2 C11 122.3(8)
O1 Tb1 N2 C11 -162.7(7)
N1 Tb1 N2 C11 -172.3(9)
Tb2 Tb1 N2 C11 -148.6(7)
O1 Tb2 N3 C25 -175.5(8)
O5 Tb2 N3 C25 -48.4(9)
O3 Tb2 N3 C25 46.2(10)
O6 Tb2 N3 C25 -99.6(9)
O4 Tb2 N3 C25 99.5(9)
O2 Tb2 N3 C25 -179.9(9)
N4 Tb2 N3 C25 8.3(8)
Tb1 Tb2 N3 C25 -178.0(8)
O1 Tb2 N3 C17 -1.2(10)
O5 Tb2 N3 C17 126.0(7)
O3 Tb2 N3 C17 -139.4(7)
O6 Tb2 N3 C17 74.8(8)
O4 Tb2 N3 C17 -86.1(7)
O2 Tb2 N3 C17 -5.6(7)
N4 Tb2 N3 C17 -177.3(8)
Tb1 Tb2 N3 C17 -3.6(8)
O1 Tb2 N4 C26 -176.6(9)
O5 Tb2 N4 C26 130.1(9)
O3 Tb2 N4 C26 -153.7(9)
O6 Tb2 N4 C26 62.2(9)
O4 Tb2 N4 C26 -80.7(9)
O2 Tb2 N4 C26 -13.5(10)
N3 Tb2 N4 C26 -3.5(9)
Tb1 Tb2 N4 C26 -26.8(13)
O1 Tb2 N4 C27 -5.8(13)
O5 Tb2 N4 C27 -59.0(8)
O3 Tb2 N4 C27 17.2(8)
O6 Tb2 N4 C27 -126.9(8)
O4 Tb2 N4 C27 90.2(8)
O2 Tb2 N4 C27 157.4(8)
N3 Tb2 N4 C27 167.3(9)
Tb1 Tb2 N4 C27 144.1(7)
C9 N1 C1 C6 0.1(16)
Tb1 N1 C1 C6 175.9(7)
C9 N1 C1 C2 178.3(9)
Tb1 N1 C1 C2 -5.9(12)
Tb2 O1 C2 C3 -6.1(16)
Tb1 O1 C2 C3 179.9(8)
Tb2 O1 C2 C1 173.9(7)
Tb1 O1 C2 C1 0.0(12)
N1 C1 C2 O1 4.0(14)
C6 C1 C2 O1 -177.8(9)
N1 C1 C2 C3 -176.0(9)
C6 C1 C2 C3 2.2(14)
O1 C2 C3 C4 179.2(10)
C1 C2 C3 C4 -0.9(15)
C2 C3 C4 C5 -0.2(16)
C3 C4 C5 C6 -0.1(16)
C4 C5 C6 C7 -179.8(9)
C4 C5 C6 C1 1.5(15)
N1 C1 C6 C5 175.5(10)
C2 C1 C6 C5 -2.5(15)
N1 C1 C6 C7 -3.3(15)
C2 C1 C6 C7 178.6(9)
C5 C6 C7 C8 -174.7(10)
C1 C6 C7 C8 4.1(14)
C6 C7 C8 C9 -1.9(16)
C1 N1 C9 C8 2.3(17)
Tb1 N1 C9 C8 -173.2(9)
C1 N1 C9 C10 -177.0(11)
Tb1 N1 C9 C10 7.5(14)
C7 C8 C9 N1 -1.4(18)
C7 C8 C9 C10 177.8(11)
C11 N2 C10 C9 172.0(10)
Tb1 N2 C10 C9 -8.6(14)
N1 C9 C10 N2 1.6(17)
C8 C9 C10 N2 -177.7(11)
C10 N2 C11 C16 143.2(11)
Tb1 N2 C11 C16 -36.2(13)
C10 N2 C11 C12 -45.3(15)
Tb1 N2 C11 C12 135.3(9)
C16 C11 C12 C13 -4.3(19)
N2 C11 C12 C13 -175.9(11)
C11 C12 C13 C14 0(2)
C12 C13 C14 F1 -178.4(12)
C12 C13 C14 C15 4(2)
F1 C14 C15 C16 178.8(11)
C13 C14 C15 C16 -3(2)
C14 C15 C16 C11 -1.1(18)
C12 C11 C16 C15 4.8(17)
N2 C11 C16 C15 176.4(10)
C25 N3 C17 C22 -1.6(15)
Tb2 N3 C17 C22 -176.3(7)
C25 N3 C17 C18 -176.9(9)
Tb2 N3 C17 C18 8.4(12)
Tb1 O2 C18 C19 8.1(15)
Tb2 O2 C18 C19 -178.7(7)
Tb1 O2 C18 C17 -171.9(7)
Tb2 O2 C18 C17 1.3(11)
N3 C17 C18 O2 -6.6(13)
C22 C17 C18 O2 178.1(9)
N3 C17 C18 C19 173.5(9)
C22 C17 C18 C19 -1.9(14)
O2 C18 C19 C20 -178.3(10)
C17 C18 C19 C20 1.7(15)
C18 C19 C20 C21 -0.2(16)
C19 C20 C21 C22 -1.0(16)
C20 C21 C22 C23 -175.7(10)
C20 C21 C22 C17 0.8(15)
N3 C17 C22 C23 2.3(15)
C18 C17 C22 C23 177.4(9)
N3 C17 C22 C21 -174.4(10)
C18 C17 C22 C21 0.7(15)
C21 C22 C23 C24 176.5(11)
C17 C22 C23 C24 0.0(15)
C22 C23 C24 C25 -2.7(17)
C17 N3 C25 C24 -1.3(16)
Tb2 N3 C25 C24 173.0(9)
C17 N3 C25 C26 173.9(10)
Tb2 N3 C25 C26 -11.7(14)
C23 C24 C25 N3 3.5(17)
C23 C24 C25 C26 -171.6(11)
C27 N4 C26 C25 -172.6(11)
Tb2 N4 C26 C25 -0.5(16)
N3 C25 C26 N4 7.7(18)
C24 C25 C26 N4 -176.9(12)
C26 N4 C27 C32 -146.1(11)
Tb2 N4 C27 C32 43.0(13)
C26 N4 C27 C28 32.7(16)
Tb2 N4 C27 C28 -138.2(9)
C32 C27 C28 C29 0.1(18)
N4 C27 C28 C29 -178.7(11)
C27 C28 C29 C30 0(2)
C28 C29 C30 F2 -177.9(11)
C28 C29 C30 C31 -2(2)
C29 C30 C31 C32 2.7(19)
F2 C30 C31 C32 179.0(10)
C28 C27 C32 C31 1.1(16)
N4 C27 C32 C31 180.0(9)
C30 C31 C32 C27 -2.5(17)
Tb2 O3 C34 C35 -3(2)
Tb2 O3 C34 C33 176.9(6)
F4 C33 C34 O3 -21.6(15)
F5 C33 C34 O3 -149.0(11)
F3 C33 C34 O3 95.3(12)
F4 C33 C34 C35 158.3(12)
F5 C33 C34 C35 30.9(15)
F3 C33 C34 C35 -84.8(13)
O3 C34 C35 C36 -4(2)
C33 C34 C35 C36 176.3(10)
Tb2 O4 C36 C35 6.0(18)
Tb2 O4 C36 C37 -173.6(6)
C34 C35 C36 O4 2.3(18)
C34 C35 C36 C37 -178.2(11)
Tb2 O5 C39 C40 9.9(18)
Tb2 O5 C39 C38 -174.6(6)
F6 C38 C39 O5 161.5(9)
F8 C38 C39 O5 -76.4(12)
F7 C38 C39 O5 42.4(12)
F6 C38 C39 C40 -22.4(15)
F8 C38 C39 C40 99.6(12)
F7 C38 C39 C40 -141.6(11)
O5 C39 C40 C41 2(2)
C38 C39 C40 C41 -173.0(11)
Tb2 O6 C41 C40 -5(2)
Tb2 O6 C41 C42 177.8(8)
C39 C40 C41 O6 -4(2)
C39 C40 C41 C42 172.2(12)
Tb1 O9 C44 C45 -9.4(16)
Tb1 O9 C44 C43 174.3(6)
F12 C43 C44 O9 -42.8(12)
F14 C43 C44 O9 78.8(11)
F13 C43 C44 O9 -161.0(9)
F12 C43 C44 C45 140.6(10)
F14 C43 C44 C45 -97.9(12)
F13 C43 C44 C45 22.3(14)
O9 C44 C45 C46 -4.0(18)
C43 C44 C45 C46 172.1(10)
Tb1 O10 C46 C45 5.6(18)
Tb1 O10 C46 C47 -176.5(7)
C44 C45 C46 O10 5.8(18)
C44 C45 C46 C47 -172.1(10)
Tb1 O7 C49 C50 0.9(18)
Tb1 O7 C49 C48 -179.6(8)
F10 C48 C49 O7 20.5(16)
F9 C48 C49 O7 149.3(11)
F11 C48 C49 O7 -98.8(12)
F10 C48 C49 C50 -160.0(12)
F9 C48 C49 C50 -31.2(16)
F11 C48 C49 C50 80.7(13)
O7 C49 C50 C51 2.8(17)
C48 C49 C50 C51 -176.7(11)
Tb1 O8 C51 C50 -9.3(17)
Tb1 O8 C51 C52 174.7(7)
C49 C50 C51 O8 1.1(16)
C49 C50 C51 C52 177.1(11)
